data_4305084
loop_
_publ_author_name
'Jarl Ivar van der Vlugt'
'Evgeny A. Pidko'
'Dieter Vogt'
'Martin Lutz'
'Anthony L. Spek'
'Auke Meetsma'

_publ_contact_author_address
; Bijvoet Center for Biomolecular Research
  Crystal and Structural Chemistry
  Utrecht University
  Padualaan 8
  3584 CH Utrecht
  The Netherlands
;
_publ_contact_author_email m.lutz@uu.nl
_publ_contact_author_fax '[+31] 30 2533940'
_publ_contact_author_name 'Martin Lutz'
_publ_contact_author_phone '[+31] 30 2533902'
_publ_section_title
;
T-Shaped Cationic CuI Complexes with Hemilabile PNP-Type Ligands
;
_journal_name_full 'Inorganic Chemistry'
_journal_page_first 4442
_journal_page_last 4444
_journal_paper_doi 10.1021/ic800298a
_journal_volume 47
_journal_year 2008
_chemical_formula_moiety 'C23 H43 Br Cu N P2'
_chemical_formula_sum 'C23 H43 Br Cu N P2'
_chemical_formula_weight 538.97
_chemical_name_systematic
; 
 ? 
;
_space_group_IT_number 14
_symmetry_cell_setting monoclinic
_symmetry_space_group_name_Hall '-P 2ybc'
_symmetry_space_group_name_H-M 'P 1 21/c 1'
_atom_sites_solution_hydrogens geom
_atom_sites_solution_primary direct
_atom_sites_solution_secondary difmap
_audit_creation_method SHELXL-97
_cell_angle_alpha 90.00
_cell_angle_beta 125.9119(4)
_cell_angle_gamma 90.00
_cell_formula_units_Z 4
_cell_length_a 12.1154(1)
_cell_length_b 15.4595(2)
_cell_length_c 17.5634(1)
_cell_measurement_reflns_used 120260
_cell_measurement_temperature 150(2)
_cell_measurement_theta_max 27.48
_cell_measurement_theta_min 1.02
_cell_volume 2664.30(5)
_computing_cell_refinement HKL2000
_computing_data_collection 'Nonius COLLECT'
_computing_data_reduction 'HKL2000, denzox, sadabs'
_computing_structure_refinement 'SHELXL-97 (Sheldrick, 1997)'
_computing_structure_solution 'SHELXS-97 (Sheldrick, 1990)'
_diffrn_ambient_temperature 150(2)
_diffrn_measured_fraction_theta_full 0.992
_diffrn_measured_fraction_theta_max 0.992
_diffrn_measurement_device_type 'Nonius KappaCCD'
_diffrn_measurement_method '\f and \w scans'
_diffrn_radiation_monochromator graphite
_diffrn_radiation_source 'rotating anode'
_diffrn_radiation_type MoK\a
_diffrn_radiation_wavelength 0.71073
_diffrn_reflns_av_R_equivalents 0.0529
_diffrn_reflns_av_sigmaI/netI 0.0343
_diffrn_reflns_limit_h_max 15
_diffrn_reflns_limit_h_min -15
_diffrn_reflns_limit_k_max 20
_diffrn_reflns_limit_k_min -20
_diffrn_reflns_limit_l_max 22
_diffrn_reflns_limit_l_min -22
_diffrn_reflns_number 41110
_diffrn_reflns_theta_full 27.52
_diffrn_reflns_theta_max 27.52
_diffrn_reflns_theta_min 1.95
_exptl_absorpt_coefficient_mu 2.449
_exptl_absorpt_correction_T_max 0.80
_exptl_absorpt_correction_T_min 0.33
_exptl_absorpt_correction_type multi-scan
_exptl_crystal_colour yellowish
_exptl_crystal_density_diffrn 1.344
_exptl_crystal_density_method 'not measured'
_exptl_crystal_description plate
_exptl_crystal_F_000 1128
_exptl_crystal_size_max 0.36
_exptl_crystal_size_mid 0.36
_exptl_crystal_size_min 0.09
_refine_diff_density_max 0.555
_refine_diff_density_min -0.589
_refine_diff_density_rms 0.069
_refine_ls_extinction_method none
_refine_ls_goodness_of_fit_ref 1.049
_refine_ls_hydrogen_treatment constr
_refine_ls_matrix_type full
_refine_ls_number_parameters 265
_refine_ls_number_reflns 6101
_refine_ls_number_restraints 0
_refine_ls_restrained_S_all 1.049
_refine_ls_R_factor_all 0.0439
_refine_ls_R_factor_gt 0.0317
_refine_ls_shift/su_max 0.001
_refine_ls_shift/su_mean 0.000
_refine_ls_structure_factor_coef Fsqd
_refine_ls_weighting_details 'calc w=1/[\s^2^(Fo^2^)+(0.0387P)^2^+1.2220P] where P=(Fo^2^+2Fc^2^)/3'
_refine_ls_weighting_scheme calc
_refine_ls_wR_factor_gt 0.0736
_refine_ls_wR_factor_ref 0.0786
_reflns_number_gt 5113
_reflns_number_total 6101
_reflns_threshold_expression I>2\s(I)
_cod_data_source_file ic800298a-file001_2.cif
_cod_data_source_block s3925a
_cod_original_cell_volume 2664.31(5)
_cod_original_sg_symbol_H-M 'P 21/c'
_cod_database_code 4305084

loop_
_symmetry_equiv_pos_as_xyz
'x, y, z'
'-x, y+1/2, -z+1/2'
'-x, -y, -z'
'x, -y-1/2, z-1/2'

loop_
_atom_site_label
_atom_site_type_symbol
_atom_site_fract_x
_atom_site_fract_y
_atom_site_fract_z
_atom_site_U_iso_or_equiv
_atom_site_adp_type
_atom_site_occupancy
_atom_site_symmetry_multiplicity
_atom_site_calc_flag
_atom_site_refinement_flags
_atom_site_disorder_assembly
_atom_site_disorder_group
Br1 Br 0.49372(2) 0.304551(15) 0.115054(16) 0.03526(8) Uani 1 1 d . . .
Cu1 Cu 0.63424(2) 0.409699(16) 0.239235(16) 0.02246(8) Uani 1 1 d . . .
P1 P 0.82870(5) 0.42903(4) 0.24525(4) 0.02286(12) Uani 1 1 d . . .
P2 P 0.53820(5) 0.45381(3) 0.31404(3) 0.02155(11) Uani 1 1 d . . .
N1 N 0.82292(16) 0.52084(11) 0.39598(11) 0.0231(3) Uani 1 1 d . . .
C1 C 0.9122(2) 0.55471(14) 0.38287(14) 0.0257(4) Uani 1 1 d . . .
C2 C 0.9415(2) 0.64225(15) 0.39251(15) 0.0327(5) Uani 1 1 d . . .
H2 H 1.0081 0.6644 0.3854 0.039 Uiso 1 1 calc R . .
C3 C 0.8716(2) 0.69660(14) 0.41274(16) 0.0347(5) Uani 1 1 d . . .
H3 H 0.8911 0.7568 0.4210 0.042 Uiso 1 1 calc R . .
C4 C 0.7728(2) 0.66322(15) 0.42096(15) 0.0326(5) Uani 1 1 d . . .
H4 H 0.7215 0.7000 0.4327 0.039 Uiso 1 1 calc R . .
C5 C 0.7512(2) 0.57451(14) 0.41152(13) 0.0256(4) Uani 1 1 d . . .
C6 C 0.9683(2) 0.48927(15) 0.35069(14) 0.0283(5) Uani 1 1 d . . .
H6A H 1.0270 0.4479 0.4023 0.034 Uiso 1 1 calc R . .
H6B H 1.0253 0.5190 0.3353 0.034 Uiso 1 1 calc R . .
C7 C 0.9179(2) 0.32362(15) 0.26013(16) 0.0320(5) Uani 1 1 d . . .
C8 C 0.9081(3) 0.27252(16) 0.33068(17) 0.0399(6) Uani 1 1 d . . .
H8A H 0.8123 0.2605 0.3033 0.060 Uiso 1 1 calc R . .
H8B H 0.9481 0.3065 0.3883 0.060 Uiso 1 1 calc R . .
H8C H 0.9579 0.2179 0.3456 0.060 Uiso 1 1 calc R . .
C9 C 1.0686(2) 0.33292(18) 0.2979(2) 0.0454(6) Uani 1 1 d . . .
H9A H 1.1079 0.2755 0.3052 0.068 Uiso 1 1 calc R . .
H9B H 1.1189 0.3622 0.3590 0.068 Uiso 1 1 calc R . .
H9C H 1.0749 0.3670 0.2536 0.068 Uiso 1 1 calc R . .
C10 C 0.8421(2) 0.27253(17) 0.16789(17) 0.0400(6) Uani 1 1 d . . .
H10A H 0.8579 0.2995 0.1246 0.060 Uiso 1 1 calc R . .
H10B H 0.7443 0.2726 0.1395 0.060 Uiso 1 1 calc R . .
H10C H 0.8757 0.2128 0.1806 0.060 Uiso 1 1 calc R . .
C11 C 0.7937(2) 0.49471(15) 0.14287(15) 0.0309(5) Uani 1 1 d . . .
C12 C 0.7411(3) 0.58190(17) 0.15039(18) 0.0505(7) Uani 1 1 d . . .
H12A H 0.8151 0.6129 0.2060 0.076 Uiso 1 1 calc R . .
H12B H 0.6662 0.5724 0.1560 0.076 Uiso 1 1 calc R . .
H12C H 0.7084 0.6163 0.0940 0.076 Uiso 1 1 calc R . .
C13 C 0.9159(3) 0.5098(2) 0.1402(2) 0.0589(8) Uani 1 1 d . . .
H13A H 0.8892 0.5479 0.0874 0.088 Uiso 1 1 calc R . .
H13B H 0.9473 0.4543 0.1324 0.088 Uiso 1 1 calc R . .
H13C H 0.9897 0.5369 0.1991 0.088 Uiso 1 1 calc R . .
C14 C 0.6785(2) 0.45275(17) 0.04990(16) 0.0389(6) Uani 1 1 d . . .
H14A H 0.6463 0.4935 -0.0019 0.058 Uiso 1 1 calc R . .
H14B H 0.6030 0.4376 0.0534 0.058 Uiso 1 1 calc R . .
H14C H 0.7127 0.4003 0.0389 0.058 Uiso 1 1 calc R . .
C15 C 0.6448(2) 0.52946(15) 0.41555(15) 0.0309(5) Uani 1 1 d . . .
H15A H 0.5850 0.5733 0.4153 0.037 Uiso 1 1 calc R . .
H15B H 0.6901 0.4965 0.4750 0.037 Uiso 1 1 calc R . .
C16 C 0.3748(2) 0.51551(13) 0.23571(14) 0.0251(4) Uani 1 1 d . . .
C17 C 0.2735(2) 0.46270(15) 0.14729(16) 0.0358(5) Uani 1 1 d . . .
H17A H 0.2374 0.4151 0.1635 0.054 Uiso 1 1 calc R . .
H17B H 0.3200 0.4391 0.1213 0.054 Uiso 1 1 calc R . .
H17C H 0.1984 0.5001 0.1005 0.054 Uiso 1 1 calc R . .
C18 C 0.3045(2) 0.54536(16) 0.28063(17) 0.0366(5) Uani 1 1 d . . .
H18A H 0.2264 0.5821 0.2362 0.055 Uiso 1 1 calc R . .
H18B H 0.3692 0.5783 0.3379 0.055 Uiso 1 1 calc R . .
H18C H 0.2730 0.4948 0.2966 0.055 Uiso 1 1 calc R . .
C19 C 0.4152(3) 0.59590(15) 0.20555(17) 0.0380(5) Uani 1 1 d . . .
H19A H 0.3331 0.6281 0.1581 0.057 Uiso 1 1 calc R . .
H19B H 0.4636 0.5778 0.1790 0.057 Uiso 1 1 calc R . .
H19C H 0.4748 0.6329 0.2604 0.057 Uiso 1 1 calc R . .
C20 C 0.5193(2) 0.35938(14) 0.37314(14) 0.0277(4) Uani 1 1 d . . .
C21 C 0.4917(3) 0.38197(17) 0.44574(17) 0.0414(6) Uani 1 1 d . . .
H21A H 0.4015 0.4087 0.4138 0.062 Uiso 1 1 calc R . .
H21B H 0.5613 0.4225 0.4920 0.062 Uiso 1 1 calc R . .
H21C H 0.4947 0.3291 0.4777 0.062 Uiso 1 1 calc R . .
C22 C 0.6568(3) 0.31132(17) 0.42312(19) 0.0446(6) Uani 1 1 d . . .
H22A H 0.6542 0.2595 0.4542 0.067 Uiso 1 1 calc R . .
H22B H 0.7303 0.3495 0.4701 0.067 Uiso 1 1 calc R . .
H22C H 0.6733 0.2944 0.3768 0.067 Uiso 1 1 calc R . .
C23 C 0.4082(3) 0.29777(14) 0.30007(17) 0.0360(5) Uani 1 1 d . . .
H23A H 0.4198 0.2876 0.2501 0.054 Uiso 1 1 calc R . .
H23B H 0.3185 0.3236 0.2731 0.054 Uiso 1 1 calc R . .
H23C H 0.4150 0.2427 0.3302 0.054 Uiso 1 1 calc R . .

loop_
_atom_site_aniso_label
_atom_site_aniso_U_11
_atom_site_aniso_U_22
_atom_site_aniso_U_33
_atom_site_aniso_U_23
_atom_site_aniso_U_13
_atom_site_aniso_U_12
Br1 0.03559(13) 0.04223(15) 0.03283(13) -0.01671(10) 0.02279(11) -0.01711(10)
Cu1 0.02027(13) 0.02758(14) 0.01837(13) -0.00200(9) 0.01069(11) -0.00156(10)
P1 0.0168(2) 0.0314(3) 0.0175(2) -0.0024(2) 0.0084(2) -0.0005(2)
P2 0.0194(2) 0.0272(3) 0.0165(2) -0.0021(2) 0.0098(2) -0.0014(2)
N1 0.0189(8) 0.0277(9) 0.0153(8) -0.0022(7) 0.0059(7) -0.0002(7)
C1 0.0177(9) 0.0326(11) 0.0159(9) -0.0008(8) 0.0037(8) -0.0016(8)
C2 0.0241(11) 0.0386(13) 0.0238(11) -0.0020(9) 0.0076(9) -0.0088(9)
C3 0.0314(12) 0.0260(11) 0.0264(11) -0.0023(9) 0.0056(10) -0.0031(9)
C4 0.0228(11) 0.0321(12) 0.0257(11) -0.0057(9) 0.0046(9) 0.0048(9)
C5 0.0184(10) 0.0327(12) 0.0145(9) -0.0048(8) 0.0035(8) -0.0005(8)
C6 0.0157(9) 0.0414(13) 0.0211(10) -0.0036(9) 0.0070(8) -0.0019(9)
C7 0.0240(11) 0.0377(13) 0.0292(11) -0.0033(9) 0.0128(10) 0.0059(9)
C8 0.0417(14) 0.0343(13) 0.0359(13) 0.0030(10) 0.0184(12) 0.0086(11)
C9 0.0292(13) 0.0528(16) 0.0518(16) -0.0056(13) 0.0223(12) 0.0085(11)
C10 0.0368(13) 0.0431(14) 0.0395(14) -0.0109(11) 0.0221(12) 0.0039(11)
C11 0.0234(11) 0.0426(13) 0.0212(10) 0.0003(9) 0.0101(9) -0.0072(9)
C12 0.0645(19) 0.0428(15) 0.0310(13) 0.0088(11) 0.0206(13) 0.0047(13)
C13 0.0353(14) 0.097(2) 0.0422(16) 0.0156(16) 0.0215(13) -0.0125(15)
C14 0.0358(13) 0.0513(15) 0.0220(11) 0.0018(10) 0.0126(10) -0.0058(11)
C15 0.0263(11) 0.0428(13) 0.0220(10) -0.0105(9) 0.0132(9) -0.0032(9)
C16 0.0227(10) 0.0269(11) 0.0211(10) 0.0002(8) 0.0103(9) 0.0022(8)
C17 0.0267(11) 0.0387(13) 0.0254(11) -0.0015(10) 0.0060(10) 0.0016(10)
C18 0.0269(11) 0.0468(14) 0.0345(13) 0.0016(10) 0.0171(10) 0.0072(10)
C19 0.0411(14) 0.0338(13) 0.0366(13) 0.0074(10) 0.0213(12) 0.0010(10)
C20 0.0346(12) 0.0278(11) 0.0235(10) 0.0045(8) 0.0186(9) 0.0027(9)
C21 0.0632(17) 0.0426(14) 0.0337(13) 0.0019(11) 0.0369(13) -0.0008(12)
C22 0.0450(15) 0.0473(15) 0.0366(14) 0.0135(11) 0.0212(13) 0.0150(12)
C23 0.0457(14) 0.0308(12) 0.0382(13) 0.0003(10) 0.0283(12) -0.0050(10)

loop_
_atom_type_symbol
_atom_type_description
_atom_type_scat_dispersion_real
_atom_type_scat_dispersion_imag
_atom_type_scat_source
C C 0.0033 0.0016 'International Tables Vol C Tables 4.2.6.8 and 6.1.1.4'
H H 0.0000 0.0000 'International Tables Vol C Tables 4.2.6.8 and 6.1.1.4'
Br Br -0.2901 2.4595 'International Tables Vol C Tables 4.2.6.8 and 6.1.1.4'
Cu Cu 0.3201 1.2651 'International Tables Vol C Tables 4.2.6.8 and 6.1.1.4'
N N 0.0061 0.0033 'International Tables Vol C Tables 4.2.6.8 and 6.1.1.4'
P P 0.1023 0.0942 'International Tables Vol C Tables 4.2.6.8 and 6.1.1.4'

loop_
_geom_angle_atom_site_label_1
_geom_angle_atom_site_label_2
_geom_angle_atom_site_label_3
_geom_angle
_geom_angle_site_symmetry_1
_geom_angle_site_symmetry_3
_geom_angle_publ_flag
P2 Cu1 P1 140.75(2) . . ?
P2 Cu1 Br1 112.658(16) . . ?
P1 Cu1 Br1 106.555(16) . . ?
C6 P1 C11 104.10(10) . . ?
C6 P1 C7 100.45(10) . . ?
C11 P1 C7 112.82(10) . . ?
C6 P1 Cu1 114.56(7) . . ?
C11 P1 Cu1 111.88(7) . . ?
C7 P1 Cu1 112.30(7) . . ?
C15 P2 C16 102.83(10) . . ?
C15 P2 C20 101.43(10) . . ?
C16 P2 C20 112.41(10) . . ?
C15 P2 Cu1 115.42(7) . . ?
C16 P2 Cu1 113.55(7) . . ?
C20 P2 Cu1 110.45(7) . . ?
C1 N1 C5 118.64(18) . . ?
N1 C1 C2 122.5(2) . . ?
N1 C1 C6 113.05(18) . . ?
C2 C1 C6 124.4(2) . . ?
C3 C2 C1 118.4(2) . . ?
C3 C2 H2 120.8 . . ?
C1 C2 H2 120.8 . . ?
C2 C3 C4 119.9(2) . . ?
C2 C3 H3 120.1 . . ?
C4 C3 H3 120.1 . . ?
C3 C4 C5 118.0(2) . . ?
C3 C4 H4 121.0 . . ?
C5 C4 H4 121.0 . . ?
N1 C5 C4 122.4(2) . . ?
N1 C5 C15 113.53(18) . . ?
C4 C5 C15 124.0(2) . . ?
C1 C6 P1 111.24(13) . . ?
C1 C6 H6A 109.4 . . ?
P1 C6 H6A 109.4 . . ?
C1 C6 H6B 109.4 . . ?
P1 C6 H6B 109.4 . . ?
H6A C6 H6B 108.0 . . ?
C8 C7 C10 107.9(2) . . ?
C8 C7 C9 109.5(2) . . ?
C10 C7 C9 109.09(19) . . ?
C8 C7 P1 104.37(15) . . ?
C10 C7 P1 111.09(16) . . ?
C9 C7 P1 114.62(17) . . ?
C7 C8 H8A 109.5 . . ?
C7 C8 H8B 109.5 . . ?
H8A C8 H8B 109.5 . . ?
C7 C8 H8C 109.5 . . ?
H8A C8 H8C 109.5 . . ?
H8B C8 H8C 109.5 . . ?
C7 C9 H9A 109.5 . . ?
C7 C9 H9B 109.5 . . ?
H9A C9 H9B 109.5 . . ?
C7 C9 H9C 109.5 . . ?
H9A C9 H9C 109.5 . . ?
H9B C9 H9C 109.5 . . ?
C7 C10 H10A 109.5 . . ?
C7 C10 H10B 109.5 . . ?
H10A C10 H10B 109.5 . . ?
C7 C10 H10C 109.5 . . ?
H10A C10 H10C 109.5 . . ?
H10B C10 H10C 109.5 . . ?
C13 C11 C12 109.2(2) . . ?
C13 C11 C14 108.9(2) . . ?
C12 C11 C14 107.41(19) . . ?
C13 C11 P1 115.60(17) . . ?
C12 C11 P1 105.34(15) . . ?
C14 C11 P1 110.02(15) . . ?
C11 C12 H12A 109.5 . . ?
C11 C12 H12B 109.5 . . ?
H12A C12 H12B 109.5 . . ?
C11 C12 H12C 109.5 . . ?
H12A C12 H12C 109.5 . . ?
H12B C12 H12C 109.5 . . ?
C11 C13 H13A 109.5 . . ?
C11 C13 H13B 109.5 . . ?
H13A C13 H13B 109.5 . . ?
C11 C13 H13C 109.5 . . ?
H13A C13 H13C 109.5 . . ?
H13B C13 H13C 109.5 . . ?
C11 C14 H14A 109.5 . . ?
C11 C14 H14B 109.5 . . ?
H14A C14 H14B 109.5 . . ?
C11 C14 H14C 109.5 . . ?
H14A C14 H14C 109.5 . . ?
H14B C14 H14C 109.5 . . ?
C5 C15 P2 112.08(14) . . ?
C5 C15 H15A 109.2 . . ?
P2 C15 H15A 109.2 . . ?
C5 C15 H15B 109.2 . . ?
P2 C15 H15B 109.2 . . ?
H15A C15 H15B 107.9 . . ?
C18 C16 C17 109.03(18) . . ?
C18 C16 C19 108.63(18) . . ?
C17 C16 C19 107.97(18) . . ?
C18 C16 P2 116.18(15) . . ?
C17 C16 P2 110.18(14) . . ?
C19 C16 P2 104.49(14) . . ?
C16 C17 H17A 109.5 . . ?
C16 C17 H17B 109.5 . . ?
H17A C17 H17B 109.5 . . ?
C16 C17 H17C 109.5 . . ?
H17A C17 H17C 109.5 . . ?
H17B C17 H17C 109.5 . . ?
C16 C18 H18A 109.5 . . ?
C16 C18 H18B 109.5 . . ?
H18A C18 H18B 109.5 . . ?
C16 C18 H18C 109.5 . . ?
H18A C18 H18C 109.5 . . ?
H18B C18 H18C 109.5 . . ?
C16 C19 H19A 109.5 . . ?
C16 C19 H19B 109.5 . . ?
H19A C19 H19B 109.5 . . ?
C16 C19 H19C 109.5 . . ?
H19A C19 H19C 109.5 . . ?
H19B C19 H19C 109.5 . . ?
C23 C20 C21 108.93(19) . . ?
C23 C20 C22 107.64(19) . . ?
C21 C20 C22 108.98(19) . . ?
C23 C20 P2 110.63(15) . . ?
C21 C20 P2 115.95(16) . . ?
C22 C20 P2 104.33(15) . . ?
C20 C21 H21A 109.5 . . ?
C20 C21 H21B 109.5 . . ?
H21A C21 H21B 109.5 . . ?
C20 C21 H21C 109.5 . . ?
H21A C21 H21C 109.5 . . ?
H21B C21 H21C 109.5 . . ?
C20 C22 H22A 109.5 . . ?
C20 C22 H22B 109.5 . . ?
H22A C22 H22B 109.5 . . ?
C20 C22 H22C 109.5 . . ?
H22A C22 H22C 109.5 . . ?
H22B C22 H22C 109.5 . . ?
C20 C23 H23A 109.5 . . ?
C20 C23 H23B 109.5 . . ?
H23A C23 H23B 109.5 . . ?
C20 C23 H23C 109.5 . . ?
H23A C23 H23C 109.5 . . ?
H23B C23 H23C 109.5 . . ?

loop_
_geom_bond_atom_site_label_1
_geom_bond_atom_site_label_2
_geom_bond_distance
_geom_bond_site_symmetry_2
_geom_bond_publ_flag
Br1 Cu1 2.4376(3) . ?
Cu1 P2 2.3104(5) . ?
Cu1 P1 2.3150(5) . ?
P1 C6 1.866(2) . ?
P1 C11 1.884(2) . ?
P1 C7 1.887(2) . ?
P2 C15 1.874(2) . ?
P2 C16 1.878(2) . ?
P2 C20 1.881(2) . ?
N1 C1 1.338(3) . ?
N1 C5 1.340(3) . ?
C1 C2 1.384(3) . ?
C1 C6 1.502(3) . ?
C2 C3 1.379(3) . ?
C2 H2 0.9500 . ?
C3 C4 1.386(3) . ?
C3 H3 0.9500 . ?
C4 C5 1.388(3) . ?
C4 H4 0.9500 . ?
C5 C15 1.503(3) . ?
C6 H6A 0.9900 . ?
C6 H6B 0.9900 . ?
C7 C8 1.531(3) . ?
C7 C10 1.532(3) . ?
C7 C9 1.541(3) . ?
C8 H8A 0.9800 . ?
C8 H8B 0.9800 . ?
C8 H8C 0.9800 . ?
C9 H9A 0.9800 . ?
C9 H9B 0.9800 . ?
C9 H9C 0.9800 . ?
C10 H10A 0.9800 . ?
C10 H10B 0.9800 . ?
C10 H10C 0.9800 . ?
C11 C13 1.527(3) . ?
C11 C12 1.529(4) . ?
C11 C14 1.537(3) . ?
C12 H12A 0.9800 . ?
C12 H12B 0.9800 . ?
C12 H12C 0.9800 . ?
C13 H13A 0.9800 . ?
C13 H13B 0.9800 . ?
C13 H13C 0.9800 . ?
C14 H14A 0.9800 . ?
C14 H14B 0.9800 . ?
C14 H14C 0.9800 . ?
C15 H15A 0.9900 . ?
C15 H15B 0.9900 . ?
C16 C18 1.532(3) . ?
C16 C17 1.532(3) . ?
C16 C19 1.540(3) . ?
C17 H17A 0.9800 . ?
C17 H17B 0.9800 . ?
C17 H17C 0.9800 . ?
C18 H18A 0.9800 . ?
C18 H18B 0.9800 . ?
C18 H18C 0.9800 . ?
C19 H19A 0.9800 . ?
C19 H19B 0.9800 . ?
C19 H19C 0.9800 . ?
C20 C23 1.530(3) . ?
C20 C21 1.537(3) . ?
C20 C22 1.543(3) . ?
C21 H21A 0.9800 . ?
C21 H21B 0.9800 . ?
C21 H21C 0.9800 . ?
C22 H22A 0.9800 . ?
C22 H22B 0.9800 . ?
C22 H22C 0.9800 . ?
C23 H23A 0.9800 . ?
C23 H23B 0.9800 . ?
C23 H23C 0.9800 . ?

loop_
_geom_torsion_atom_site_label_1
_geom_torsion_atom_site_label_2
_geom_torsion_atom_site_label_3
_geom_torsion_atom_site_label_4
_geom_torsion
_geom_torsion_site_symmetry_1
_geom_torsion_site_symmetry_2
_geom_torsion_site_symmetry_3
_geom_torsion_site_symmetry_4
_geom_torsion_publ_flag
P2 Cu1 P1 C6 9.45(9) . . . . ?
Br1 Cu1 P1 C6 -168.07(8) . . . . ?
P2 Cu1 P1 C11 -108.73(8) . . . . ?
Br1 Cu1 P1 C11 73.75(8) . . . . ?
P2 Cu1 P1 C7 123.22(8) . . . . ?
Br1 Cu1 P1 C7 -54.30(8) . . . . ?
P1 Cu1 P2 C15 -1.09(10) . . . . ?
Br1 Cu1 P2 C15 176.33(8) . . . . ?
P1 Cu1 P2 C16 117.29(8) . . . . ?
Br1 Cu1 P2 C16 -65.29(7) . . . . ?
P1 Cu1 P2 C20 -115.38(8) . . . . ?
Br1 Cu1 P2 C20 62.03(8) . . . . ?
C5 N1 C1 C2 5.5(3) . . . . ?
C5 N1 C1 C6 -170.54(17) . . . . ?
N1 C1 C2 C3 -2.6(3) . . . . ?
C6 C1 C2 C3 173.00(19) . . . . ?
C1 C2 C3 C4 -1.3(3) . . . . ?
C2 C3 C4 C5 2.2(3) . . . . ?
C1 N1 C5 C4 -4.6(3) . . . . ?
C1 N1 C5 C15 174.24(17) . . . . ?
C3 C4 C5 N1 0.8(3) . . . . ?
C3 C4 C5 C15 -177.9(2) . . . . ?
N1 C1 C6 P1 52.7(2) . . . . ?
C2 C1 C6 P1 -123.34(19) . . . . ?
C11 P1 C6 C1 90.62(16) . . . . ?
C7 P1 C6 C1 -152.45(16) . . . . ?
Cu1 P1 C6 C1 -31.88(17) . . . . ?
C6 P1 C7 C8 81.83(16) . . . . ?
C11 P1 C7 C8 -167.90(15) . . . . ?
Cu1 P1 C7 C8 -40.34(17) . . . . ?
C6 P1 C7 C10 -162.14(17) . . . . ?
C11 P1 C7 C10 -51.88(19) . . . . ?
Cu1 P1 C7 C10 75.68(17) . . . . ?
C6 P1 C7 C9 -37.93(19) . . . . ?
C11 P1 C7 C9 72.34(19) . . . . ?
Cu1 P1 C7 C9 -160.11(15) . . . . ?
C6 P1 C11 C13 56.5(2) . . . . ?
C7 P1 C11 C13 -51.4(2) . . . . ?
Cu1 P1 C11 C13 -179.21(18) . . . . ?
C6 P1 C11 C12 -64.08(17) . . . . ?
C7 P1 C11 C12 -172.06(16) . . . . ?
Cu1 P1 C11 C12 60.16(17) . . . . ?
C6 P1 C11 C14 -179.56(16) . . . . ?
C7 P1 C11 C14 72.46(18) . . . . ?
Cu1 P1 C11 C14 -55.31(18) . . . . ?
N1 C5 C15 P2 -48.5(2) . . . . ?
C4 C5 C15 P2 130.27(19) . . . . ?
C16 P2 C15 C5 -103.54(16) . . . . ?
C20 P2 C15 C5 140.04(16) . . . . ?
Cu1 P2 C15 C5 20.65(19) . . . . ?
C15 P2 C16 C18 -55.57(18) . . . . ?
C20 P2 C16 C18 52.72(19) . . . . ?
Cu1 P2 C16 C18 179.02(14) . . . . ?
C15 P2 C16 C17 179.83(15) . . . . ?
C20 P2 C16 C17 -71.88(17) . . . . ?
Cu1 P2 C16 C17 54.41(16) . . . . ?
C15 P2 C16 C19 64.08(16) . . . . ?
C20 P2 C16 C19 172.37(14) . . . . ?
Cu1 P2 C16 C19 -61.34(15) . . . . ?
C15 P2 C20 C23 166.75(15) . . . . ?
C16 P2 C20 C23 57.58(18) . . . . ?
Cu1 P2 C20 C23 -70.37(16) . . . . ?
C15 P2 C20 C21 42.09(19) . . . . ?
C16 P2 C20 C21 -67.08(19) . . . . ?
Cu1 P2 C20 C21 164.97(16) . . . . ?
C15 P2 C20 C22 -77.76(16) . . . . ?
C16 P2 C20 C22 173.07(15) . . . . ?
Cu1 P2 C20 C22 45.12(16) . . . . ?
